data_1512657
loop_
_publ_author_name
'Jian Cao'
'Junyu Gao'
'Shilie Pan'
'Hongwei Yu'
'Wenwu Zhao'
'Zhihua Yang'

_publ_section_title
;
 Synthesis, crystal structure and properties of a new strontium cadmium
 diborate
;
_journal_name_full
;
Inorganica Chimica Acta
;
_journal_page_first 459
_journal_page_last 464
_journal_paper_doi 10.1016/j.ica.2012.03.012
_journal_volume 392
_journal_year 2012
_chemical_formula_sum 'B2 Cd O5 Sr'
_chemical_formula_weight 301.64
_space_group_IT_number 61
_symmetry_cell_setting orthorhombic
_symmetry_space_group_name_Hall '-P 2ac 2ab'
_symmetry_space_group_name_H-M 'P b c a'
_atom_sites_solution_primary direct
_atom_sites_solution_secondary difmap
_cell_angle_alpha 90.00
_cell_angle_beta 90.00
_cell_angle_gamma 90.00
_cell_formula_units_Z 8
_cell_length_a 12.010(4)
_cell_length_b 5.795(2)
_cell_length_c 12.677(4)
_cell_measurement_reflns_used 2075
_cell_measurement_temperature 296(2)
_cell_measurement_theta_max 27.54
_cell_measurement_theta_min 3.21
_cell_volume 882.3(5)
_computing_cell_refinement 'Bruker SMART'
_computing_data_collection 'Bruker SMART'
_computing_data_reduction 'Bruker SAINT'
_computing_molecular_graphics 'Bruker SHELXTL'
_computing_publication_material 'Bruker SHELXTL'
_computing_structure_refinement 'SHELXL-97 (Sheldrick, 1997)'
_computing_structure_solution 'SHELXS-97 (Sheldrick, 1990)'
_diffrn_ambient_temperature 296(2)
_diffrn_measured_fraction_theta_full 0.991
_diffrn_measured_fraction_theta_max 0.991
_diffrn_measurement_device_type 'CCD area detector'
_diffrn_measurement_method 'phi and omega scans'
_diffrn_radiation_monochromator graphite
_diffrn_radiation_source 'fine-focus sealed tube'
_diffrn_radiation_type MoK\a
_diffrn_radiation_wavelength 0.71073
_diffrn_reflns_av_R_equivalents 0.0217
_diffrn_reflns_av_sigmaI/netI 0.0192
_diffrn_reflns_limit_h_max 15
_diffrn_reflns_limit_h_min -14
_diffrn_reflns_limit_k_max 6
_diffrn_reflns_limit_k_min -7
_diffrn_reflns_limit_l_max 16
_diffrn_reflns_limit_l_min -14
_diffrn_reflns_number 4060
_diffrn_reflns_theta_full 27.54
_diffrn_reflns_theta_max 27.54
_diffrn_reflns_theta_min 3.21
_exptl_absorpt_coefficient_mu 16.824
_exptl_absorpt_correction_T_max 1.0000
_exptl_absorpt_correction_T_min 0.6405
_exptl_absorpt_correction_type numerical
_exptl_absorpt_process_details 'face indexed'
_exptl_crystal_colour colorless
_exptl_crystal_density_diffrn 4.541
_exptl_crystal_density_meas 0
_exptl_crystal_density_method 'not measured'
_exptl_crystal_description plate
_exptl_crystal_F_000 1088
_exptl_crystal_size_max 0.235
_exptl_crystal_size_mid 0.165
_exptl_crystal_size_min 0.107
_refine_diff_density_max 1.467
_refine_diff_density_min -0.869
_refine_diff_density_rms 0.225
_refine_ls_extinction_coef 0.0042(3)
_refine_ls_extinction_expression Fc^*^=kFc[1+0.001xFc^2^\l^3^/sin(2\q)]^-1/4^
_refine_ls_extinction_method SHELXL
_refine_ls_goodness_of_fit_ref 1.102
_refine_ls_matrix_type full
_refine_ls_number_parameters 83
_refine_ls_number_reflns 1008
_refine_ls_number_restraints 0
_refine_ls_restrained_S_all 1.102
_refine_ls_R_factor_all 0.0300
_refine_ls_R_factor_gt 0.0256
_refine_ls_shift/su_max 0.001
_refine_ls_shift/su_mean 0.000
_refine_ls_structure_factor_coef Fsqd
_refine_ls_weighting_details 'calc w=1/[\s^2^(Fo^2^)+(0.0438P)^2^+3.7853P] where P=(Fo^2^+2Fc^2^)/3'
_refine_ls_weighting_scheme calc
_refine_ls_wR_factor_gt 0.0727
_refine_ls_wR_factor_ref 0.0758
_reflns_number_gt 907
_reflns_number_total 1008
_reflns_threshold_expression >2sigma(I)
_cod_data_source_file ICA-2012-392-459-464.cif
_cod_data_source_block 1
_cod_original_cell_volume 882.4(5)
_cod_original_sg_symbol_H-M Pbca
_cod_database_code 1512657

loop_
_symmetry_equiv_pos_as_xyz
'x, y, z'
'-x+1/2, -y, z+1/2'
'-x, y+1/2, -z+1/2'
'x+1/2, -y+1/2, -z'
'-x, -y, -z'
'x-1/2, y, -z-1/2'
'x, -y-1/2, z-1/2'
'-x-1/2, y-1/2, z'

loop_
_atom_site_label
_atom_site_type_symbol
_atom_site_fract_x
_atom_site_fract_y
_atom_site_fract_z
_atom_site_U_iso_or_equiv
_atom_site_adp_type
_atom_site_occupancy
_atom_site_symmetry_multiplicity
_atom_site_calc_flag
Sr1 Sr 0.88057(4) 0.11335(8) 1.08740(4) 0.00806(17) Uani 1 1 d
Cd1 Cd 0.86722(3) -0.12839(6) 0.76449(3) 0.00904(17) Uani 1 1 d
B1 B 0.8887(5) 0.3736(9) 0.8267(5) 0.0109(11) Uani 1 1 d
B2 B 0.8784(4) -0.3770(9) 0.9891(5) 0.0095(11) Uani 1 1 d
O1 O 0.9075(3) -0.1754(6) 0.9415(3) 0.0119(7) Uani 1 1 d
O2 O 0.8978(3) 0.4086(6) 0.9348(3) 0.0132(8) Uani 1 1 d
O3 O 0.8114(3) -0.5021(6) 0.7709(2) 0.0114(7) Uani 1 1 d
O4 O 0.9553(3) 0.2147(6) 0.7780(3) 0.0130(7) Uani 1 1 d
O5 O 0.8302(3) -0.1037(6) 0.5849(3) 0.0145(8) Uani 1 1 d

loop_
_atom_site_aniso_label
_atom_site_aniso_U_11
_atom_site_aniso_U_22
_atom_site_aniso_U_33
_atom_site_aniso_U_23
_atom_site_aniso_U_13
_atom_site_aniso_U_12
Sr1 0.0066(3) 0.0114(3) 0.0061(2) -0.00044(16) 0.00113(15) -0.00126(16)
Cd1 0.0089(2) 0.0079(2) 0.0104(2) 0.00022(12) -0.00078(12) -0.00027(13)
B1 0.012(3) 0.012(3) 0.009(2) -0.001(2) 0.003(2) -0.005(2)
B2 0.009(3) 0.011(3) 0.008(2) -0.0026(19) -0.0031(19) 0.000(2)
O1 0.0155(18) 0.0091(16) 0.0109(15) 0.0002(14) -0.0011(14) -0.0017(14)
O2 0.022(2) 0.0079(17) 0.0096(16) 0.0008(13) 0.0003(15) 0.0021(15)
O3 0.0104(17) 0.0129(17) 0.0110(16) 0.0007(14) -0.0020(13) -0.0015(14)
O4 0.0114(18) 0.0090(18) 0.0185(18) -0.0032(14) 0.0041(14) -0.0034(14)
O5 0.0127(19) 0.022(2) 0.0087(16) 0.0008(14) 0.0006(14) 0.0017(15)

loop_
_atom_type_symbol
_atom_type_description
_atom_type_scat_dispersion_real
_atom_type_scat_dispersion_imag
_atom_type_scat_source
B B 0.0013 0.0007 'International Tables Vol C Tables 4.2.6.8 and 6.1.1.4'
O O 0.0106 0.0060 'International Tables Vol C Tables 4.2.6.8 and 6.1.1.4'
Sr Sr -1.5307 3.2498 'International Tables Vol C Tables 4.2.6.8 and 6.1.1.4'
Cd Cd -0.8075 1.2024 'International Tables Vol C Tables 4.2.6.8 and 6.1.1.4'

loop_
_geom_angle_atom_site_label_1
_geom_angle_atom_site_label_2
_geom_angle_atom_site_label_3
_geom_angle
_geom_angle_site_symmetry_1
_geom_angle_site_symmetry_3
O1 Sr1 O5 96.01(11) . 2_655
O1 Sr1 O3 122.95(12) . 7_556
O5 Sr1 O3 71.37(11) 2_655 7_556
O1 Sr1 O2 83.11(12) . .
O5 Sr1 O2 94.89(12) 2_655 .
O3 Sr1 O2 150.83(11) 7_556 .
O1 Sr1 O1 82.08(12) . 5_757
O5 Sr1 O1 168.87(11) 2_655 5_757
O3 Sr1 O1 118.86(11) 7_556 5_757
O2 Sr1 O1 74.02(12) . 5_757
O1 Sr1 O4 147.26(11) . 7_566
O5 Sr1 O4 110.10(11) 2_655 7_566
O3 Sr1 O4 53.13(11) 7_556 7_566
O2 Sr1 O4 112.87(12) . 7_566
O1 Sr1 O4 75.83(11) 5_757 7_566
O1 Sr1 O5 132.02(11) . 7_566
O5 Sr1 O5 79.25(10) 2_655 7_566
O3 Sr1 O5 100.91(11) 7_556 7_566
O2 Sr1 O5 50.40(10) . 7_566
O1 Sr1 O5 93.84(11) 5_757 7_566
O4 Sr1 O5 74.00(10) 7_566 7_566
O1 Sr1 O5 50.67(10) . 7_556
O5 Sr1 O5 77.17(10) 2_655 7_556
O3 Sr1 O5 72.36(10) 7_556 7_556
O2 Sr1 O5 130.93(11) . 7_556
O1 Sr1 O5 109.31(11) 5_757 7_556
O4 Sr1 O5 115.32(10) 7_566 7_556
O5 Sr1 O5 156.39(15) 7_566 7_556
O1 Sr1 B1 138.35(13) . 7_566
O5 Sr1 B1 92.59(13) 2_655 7_566
O3 Sr1 B1 26.65(13) 7_556 7_566
O2 Sr1 B1 136.63(14) . 7_566
O1 Sr1 B1 96.10(14) 5_757 7_566
O4 Sr1 B1 26.74(13) 7_566 7_566
O5 Sr1 B1 89.61(12) 7_566 7_566
O5 Sr1 B1 92.37(12) 7_556 7_566
O1 Sr1 B2 25.38(13) . .
O5 Sr1 B2 88.08(13) 2_655 .
O3 Sr1 B2 97.58(14) 7_556 .
O2 Sr1 B2 107.80(14) . .
O1 Sr1 B2 94.49(13) 5_757 .
O4 Sr1 B2 133.16(13) 7_566 .
O5 Sr1 B2 152.82(12) 7_566 .
O5 Sr1 B2 25.44(12) 7_556 .
B1 Sr1 B2 115.11(15) 7_566 .
O1 Sr1 B2 109.17(13) . 1_565
O5 Sr1 B2 90.42(13) 2_655 1_565
O3 Sr1 B2 125.74(13) 7_556 1_565
O2 Sr1 B2 26.11(13) . 1_565
O1 Sr1 B2 79.95(12) 5_757 1_565
O4 Sr1 B2 90.58(12) 7_566 1_565
O5 Sr1 B2 24.89(12) 7_566 1_565
O5 Sr1 B2 153.75(12) 7_556 1_565
B1 Sr1 B2 111.44(15) 7_566 1_565
B2 Sr1 B2 133.45(19) . 1_565
O1 Sr1 O4 85.31(10) . 5_757
O5 Sr1 O4 127.18(10) 2_655 5_757
O3 Sr1 O4 64.41(9) 7_556 5_757
O2 Sr1 O4 137.31(11) . 5_757
O1 Sr1 O4 63.73(10) 5_757 5_757
O4 Sr1 O4 63.37(5) 7_566 5_757
O5 Sr1 O4 135.17(9) 7_566 5_757
O5 Sr1 O4 63.31(9) 7_556 5_757
B1 Sr1 O4 57.77(12) 7_566 5_757
B2 Sr1 O4 71.20(12) . 5_757
B2 Sr1 O4 138.87(11) 1_565 5_757
O4 Cd1 O3 98.99(13) . 8_765
O4 Cd1 O3 167.43(12) . .
O3 Cd1 O3 91.56(8) 8_765 .
O4 Cd1 O1 86.10(12) . .
O3 Cd1 O1 101.59(12) 8_765 .
O3 Cd1 O1 85.09(12) . .
O4 Cd1 O5 96.30(13) . .
O3 Cd1 O5 80.49(12) 8_765 .
O3 Cd1 O5 92.15(12) . .
O1 Cd1 O5 176.57(13) . .
O4 Cd1 O4 86.22(6) . 3_746
O3 Cd1 O4 168.20(11) 8_765 3_746
O3 Cd1 O4 84.72(12) . 3_746
O1 Cd1 O4 89.27(12) . 3_746
O5 Cd1 O4 88.44(12) . 3_746
O4 Cd1 Sr1 62.65(9) . 5_757
O3 Cd1 Sr1 140.97(8) 8_765 5_757
O3 Cd1 Sr1 104.80(8) . 5_757
O1 Cd1 Sr1 46.67(9) . 5_757
O5 Cd1 Sr1 132.60(10) . 5_757
O4 Cd1 Sr1 50.76(8) 3_746 5_757
O4 Cd1 Sr1 135.52(9) . 7
O3 Cd1 Sr1 108.45(9) 8_765 7
O3 Cd1 Sr1 44.80(8) . 7
O1 Cd1 Sr1 120.26(9) . 7
O5 Cd1 Sr1 56.34(9) . 7
O4 Cd1 Sr1 61.35(9) 3_746 7
Sr1 Cd1 Sr1 108.038(17) 5_757 7
O4 Cd1 Sr1 113.51(9) . 2_654
O3 Cd1 Sr1 42.21(8) 8_765 2_654
O3 Cd1 Sr1 78.94(8) . 2_654
O1 Cd1 Sr1 138.96(9) . 2_654
O5 Cd1 Sr1 41.95(9) . 2_654
O4 Cd1 Sr1 125.99(8) 3_746 2_654
Sr1 Cd1 Sr1 174.090(15) 5_757 2_654
Sr1 Cd1 Sr1 71.240(18) 7 2_654
O4 Cd1 Sr1 47.36(9) . 7_565
O3 Cd1 Sr1 78.73(9) 8_765 7_565
O3 Cd1 Sr1 142.80(8) . 7_565
O1 Cd1 Sr1 131.92(9) . 7_565
O5 Cd1 Sr1 51.01(9) . 7_565
O4 Cd1 Sr1 97.51(8) 3_746 7_565
Sr1 Cd1 Sr1 105.091(18) 5_757 7_565
Sr1 Cd1 Sr1 104.29(3) 7 7_565
Sr1 Cd1 Sr1 69.757(17) 2_654 7_565
O4 B1 O3 121.2(5) . 1_565
O4 B1 O2 119.8(5) . .
O3 B1 O2 119.0(5) 1_565 .
O4 B1 Sr1 65.4(3) . 7_565
O3 B1 Sr1 56.6(2) 1_565 7_565
O2 B1 Sr1 169.8(4) . 7_565
O5 B2 O1 125.5(5) 7_556 .
O5 B2 O2 115.3(4) 7_556 1_545
O1 B2 O2 119.2(5) . 1_545
O5 B2 Sr1 73.6(3) 7_556 .
O1 B2 Sr1 52.4(2) . .
O2 B2 Sr1 168.9(4) 1_545 .
O5 B2 Sr1 65.0(3) 7_556 1_545
O1 B2 Sr1 164.0(4) . 1_545
O2 B2 Sr1 52.3(2) 1_545 1_545
Sr1 B2 Sr1 133.45(19) . 1_545
O5 B2 Sr1 42.8(2) 7_556 8_755
O1 B2 Sr1 114.7(3) . 8_755
O2 B2 Sr1 108.3(3) 1_545 8_755
Sr1 B2 Sr1 82.75(13) . 8_755
Sr1 B2 Sr1 81.23(13) 1_545 8_755
O5 B2 Sr1 131.0(3) 7_556 5_757
O1 B2 Sr1 43.3(2) . 5_757
O2 B2 Sr1 96.5(3) 1_545 5_757
Sr1 B2 Sr1 72.38(11) . 5_757
Sr1 B2 Sr1 121.06(16) 1_545 5_757
Sr1 B2 Sr1 154.18(17) 8_755 5_757
B2 O1 Cd1 118.6(3) . .
B2 O1 Sr1 102.2(3) . .
Cd1 O1 Sr1 127.49(15) . .
B2 O1 Sr1 115.7(3) . 5_757
Cd1 O1 Sr1 92.97(12) . 5_757
Sr1 O1 Sr1 97.92(12) . 5_757
B1 O2 B2 125.8(4) . 1_565
B1 O2 Sr1 129.3(3) . .
B2 O2 Sr1 101.6(3) 1_565 .
B1 O3 Cd1 119.3(3) 1_545 8_755
B1 O3 Cd1 108.7(3) 1_545 .
Cd1 O3 Cd1 125.90(16) 8_755 .
B1 O3 Sr1 96.7(3) 1_545 7
Cd1 O3 Sr1 101.15(12) 8_755 7
Cd1 O3 Sr1 96.43(12) . 7
B1 O4 Cd1 110.7(3) . .
B1 O4 Cd1 111.7(3) . 3_756
Cd1 O4 Cd1 137.64(16) . 3_756
B1 O4 Sr1 87.8(3) . 7_565
Cd1 O4 Sr1 95.68(12) . 7_565
Cd1 O4 Sr1 87.43(10) 3_756 7_565
B1 O4 Sr1 121.0(3) . 5_757
Cd1 O4 Sr1 78.91(10) . 5_757
Cd1 O4 Sr1 78.33(10) 3_756 5_757
Sr1 O4 Sr1 150.84(12) 7_565 5_757
B2 O5 Cd1 142.6(3) 7 .
B2 O5 Sr1 116.0(3) 7 2_654
Cd1 O5 Sr1 100.22(13) . 2_654
B2 O5 Sr1 90.1(3) 7 7_565
Cd1 O5 Sr1 90.55(12) . 7_565
Sr1 O5 Sr1 103.26(12) 2_654 7_565
B2 O5 Sr1 80.9(3) 7 7
Cd1 O5 Sr1 83.75(11) . 7
Sr1 O5 Sr1 100.30(12) 2_654 7
Sr1 O5 Sr1 156.39(15) 7_565 7

loop_
_geom_bond_atom_site_label_1
_geom_bond_atom_site_label_2
_geom_bond_distance
_geom_bond_site_symmetry_2
Sr1 O1 2.515(4) .
Sr1 O5 2.533(4) 2_655
Sr1 O3 2.553(3) 7_556
Sr1 O2 2.591(4) .
Sr1 O1 2.596(4) 5_757
Sr1 O4 2.764(4) 7_566
Sr1 O5 2.906(4) 7_566
Sr1 O5 3.015(4) 7_556
Sr1 O4 3.226(4) 5_757
Cd1 O4 2.259(3) .
Cd1 O3 2.268(3) 8_765
Cd1 O3 2.269(4) .
Cd1 O1 2.312(3) .
Cd1 O5 2.324(3) .
Cd1 O4 2.379(3) 3_746
B1 O4 1.367(6) .
B1 O3 1.371(7) 1_565
B1 O2 1.390(7) .
B1 Sr1 3.036(6) 7_565
B2 O5 1.349(7) 7_556
B2 O1 1.361(6) .
B2 O2 1.440(6) 1_545
O1 Sr1 2.596(4) 5_757
O2 B2 1.440(6) 1_565
O3 B1 1.371(7) 1_545
O3 Cd1 2.268(3) 8_755
O3 Sr1 2.553(3) 7
O4 Cd1 2.379(3) 3_756
O4 Sr1 2.764(4) 7_565
O4 Sr1 3.226(4) 5_757
O5 B2 1.349(7) 7
O5 Sr1 2.533(4) 2_654
O5 Sr1 2.906(4) 7_565
O5 Sr1 3.015(4) 7
